data_7239628
loop_
_publ_author_name
'Xu, Qi-Wei'
'Dong, Gaoyun'
'Cui, Ruifang'
'Li, Xia'

_publ_section_title
;
 3D lanthanide-coordination frameworks constructed by a ternary
 mixed-ligand: crystal structure, luminescence and luminescence sensing
;
_journal_issue 4
_journal_name_full CrystEngComm
_journal_page_first 740
_journal_page_last 750
_journal_paper_doi 10.1039/C9CE01779H
_journal_volume 22
_journal_year 2020
_chemical_formula_sum 'C28 H16 Gd N2 O9'
_chemical_formula_weight 681.68
_space_group_IT_number 14
_space_group_name_Hall '-P 2ybc'
_space_group_name_H-M_alt 'P 1 21/c 1'
_symmetry_cell_setting monoclinic
_symmetry_space_group_name_H-M 'P 1 21/c 1'
_atom_sites_solution_hydrogens geom
_atom_sites_solution_primary direct
_atom_sites_solution_secondary difmap
_audit_creation_method SHELXL-97
_audit_update_record
;
2019-09-24 deposited with the CCDC.	2019-12-13 downloaded from the CCDC.
;
_cell_angle_alpha 90.00
_cell_angle_beta 114.593(2)
_cell_angle_gamma 90.00
_cell_formula_units_Z 4
_cell_length_a 10.4591(4)
_cell_length_b 15.2111(6)
_cell_length_c 18.4571(6)
_cell_measurement_reflns_used 9879
_cell_measurement_temperature 293(2)
_cell_measurement_theta_max 27.157
_cell_measurement_theta_min 3.164
_cell_volume 2670.05(18)
_computing_structure_refinement 'SHELXL-97 (Sheldrick, 1997)'
_computing_structure_solution 'SHELXS-97 (Sheldrick, 1990)'
_diffrn_ambient_temperature 293(2)
_diffrn_measured_fraction_theta_full 0.997
_diffrn_measured_fraction_theta_max 0.997
_diffrn_measurement_device_type 'Rigaku Saturn724 CCD'
_diffrn_radiation_monochromator graphite
_diffrn_radiation_source 'fine-focus sealed tube'
_diffrn_radiation_type MoK\a
_diffrn_radiation_wavelength 0.71073
_diffrn_reflns_av_R_equivalents 0.0948
_diffrn_reflns_av_sigmaI/netI 0.0520
_diffrn_reflns_limit_h_max 13
_diffrn_reflns_limit_h_min -13
_diffrn_reflns_limit_k_max 19
_diffrn_reflns_limit_k_min -19
_diffrn_reflns_limit_l_max 24
_diffrn_reflns_limit_l_min -24
_diffrn_reflns_number 41392
_diffrn_reflns_theta_full 27.59
_diffrn_reflns_theta_max 27.59
_diffrn_reflns_theta_min 2.94
_exptl_absorpt_coefficient_mu 2.541
_exptl_absorpt_correction_T_max 0.9682
_exptl_absorpt_correction_T_min 0.7862
_exptl_absorpt_correction_type multi-scan
_exptl_absorpt_process_details 'SADABS; Bruker, 2000'
_exptl_crystal_colour colorless
_exptl_crystal_density_diffrn 1.696
_exptl_crystal_density_method 'not measured'
_exptl_crystal_description block
_exptl_crystal_F_000 1336
_exptl_crystal_size_max 0.225
_exptl_crystal_size_mid 0.078
_exptl_crystal_size_min 0.051
_refine_diff_density_max 1.260
_refine_diff_density_min -1.275
_refine_diff_density_rms 0.178
_refine_ls_extinction_method none
_refine_ls_goodness_of_fit_ref 1.031
_refine_ls_hydrogen_treatment mixed
_refine_ls_matrix_type full
_refine_ls_number_parameters 365
_refine_ls_number_reflns 6175
_refine_ls_number_restraints 2
_refine_ls_restrained_S_all 1.032
_refine_ls_R_factor_all 0.0543
_refine_ls_R_factor_gt 0.0376
_refine_ls_shift/su_max 0.002
_refine_ls_shift/su_mean 0.000
_refine_ls_structure_factor_coef Fsqd
_refine_ls_weighting_details 'calc w=1/[\s^2^(Fo^2^)+(0.0483P)^2^+1.0840P] where P=(Fo^2^+2Fc^2^)/3'
_refine_ls_weighting_scheme calc
_refine_ls_wR_factor_gt 0.0845
_refine_ls_wR_factor_ref 0.0902
_reflns_number_gt 4987
_reflns_number_total 6175
_reflns_threshold_expression >2sigma(I)
_cod_data_source_file c9ce01779h2.cif
_cod_data_source_block 111_CCDC1
_cod_depositor_comments
;Adding full bibliography for 7239626--7239630.cif.

 Adding full bibliography for 7239626--7239630.cif.
;
_cod_original_cell_volume 2670.05(17)
_cod_original_sg_symbol_H-M P21/c
_cod_database_code 7239628

loop_
_symmetry_equiv_pos_as_xyz
'x, y, z'
'-x, y+1/2, -z+1/2'
'-x, -y, -z'
'x, -y-1/2, z-1/2'

loop_
_atom_site_label
_atom_site_type_symbol
_atom_site_fract_x
_atom_site_fract_y
_atom_site_fract_z
_atom_site_U_iso_or_equiv
_atom_site_adp_type
_atom_site_occupancy
_atom_site_symmetry_multiplicity
_atom_site_calc_flag
_atom_site_refinement_flags
Gd1 Gd -0.005735(17) -0.366441(11) -0.126653(10) 0.02260(7) Uani 1 1 d .
O8 O 0.1270(3) -0.42179(16) 0.00760(15) 0.0305(6) Uani 1 1 d .
C25 C -0.8889(4) -0.6580(2) -0.4980(2) 0.0260(8) Uani 1 1 d .
O9 O 0.1072(3) -0.50506(17) 0.10179(15) 0.0310(6) Uani 1 1 d .
O7 O -0.9085(3) -0.55216(19) -0.74657(16) 0.0388(7) Uani 1 1 d .
O3 O -0.7778(3) -0.57436(18) -0.38059(16) 0.0431(8) Uani 1 1 d .
N1 N 0.2492(3) -0.3044(2) -0.0767(2) 0.0335(8) Uani 1 1 d .
C2 C 0.0676(4) -0.4788(2) 0.0319(2) 0.0245(7) Uani 1 1 d .
C26 C -0.9236(4) -0.7301(3) -0.4529(2) 0.0278(8) Uani 1 1 d .
O5 O -0.9030(3) -0.80752(17) -0.46875(17) 0.0406(7) Uani 1 1 d .
O4 O -0.9752(3) -0.71205(16) -0.40433(16) 0.0338(6) Uani 1 1 d .
C27 C -0.9385(4) -0.6141(3) -0.7107(2) 0.0338(9) Uani 1 1 d .
C23 C -0.8996(4) -0.6037(3) -0.6240(2) 0.0333(9) Uani 1 1 d .
O6 O -1.0002(3) -0.68327(19) -0.74707(17) 0.0428(7) Uani 1 1 d .
C24 C -0.9259(4) -0.6689(3) -0.5795(2) 0.0297(8) Uani 1 1 d .
H24 H -0.9690 -0.7209 -0.6043 0.036 Uiso 1 1 calc R
C12 C 0.3526(4) -0.3561(3) -0.0791(2) 0.0325(9) Uani 1 1 d .
N18 N 0.1844(3) -0.4730(2) -0.1284(2) 0.0354(8) Uani 1 1 d .
C11 C 0.3174(4) -0.4453(3) -0.1069(2) 0.0332(9) Uani 1 1 d .
O1 O -0.2475(3) -0.3321(2) -0.20151(19) 0.0475(8) Uani 1 1 d .
C15 C -0.6209(4) -0.3698(2) -0.2791(3) 0.0384(10) Uani 1 1 d .
H15 H -0.6475 -0.3186 -0.2615 0.046 Uiso 1 1 calc R
C14 C -0.4822(4) -0.3807(2) -0.2683(2) 0.0299(9) Uani 1 1 d .
C16 C -0.7190(4) -0.4342(3) -0.3156(3) 0.0415(10) Uani 1 1 d .
H16 H -0.8116 -0.4276 -0.3222 0.050 Uiso 1 1 calc R
C22 C -0.8373(5) -0.5265(3) -0.5862(3) 0.0523(13) Uani 1 1 d .
H22 H -0.8222 -0.4813 -0.6157 0.063 Uiso 1 1 calc R
C13 C -0.3718(4) -0.3126(2) -0.2295(2) 0.0306(9) Uani 1 1 d U
O2 O -0.4150(4) -0.2305(2) -0.2279(2) 0.0701(11) Uani 1 1 d DU
C20 C -0.8225(4) -0.5808(3) -0.4614(2) 0.0342(9) Uani 1 1 d .
C1 C 0.2848(5) -0.2237(3) -0.0491(3) 0.0523(12) Uani 1 1 d .
H1 H 0.2148 -0.1871 -0.0475 0.063 Uiso 1 1 calc R
C18 C -0.5402(5) -0.5226(3) -0.3302(3) 0.0461(11) Uani 1 1 d .
H18 H -0.5140 -0.5745 -0.3470 0.055 Uiso 1 1 calc R
C19 C -0.4412(4) -0.4574(3) -0.2925(3) 0.0432(11) Uani 1 1 d .
H19 H -0.3477 -0.4655 -0.2836 0.052 Uiso 1 1 calc R
C17 C -0.6772(4) -0.5088(3) -0.3421(2) 0.0351(9) Uani 1 1 d .
C5 C 0.5962(5) -0.3857(4) -0.0590(3) 0.0583(14) Uani 1 1 d .
H5 H 0.6880 -0.3661 -0.0435 0.070 Uiso 1 1 calc R
C7 C 0.4249(5) -0.5009(3) -0.1088(3) 0.0431(11) Uani 1 1 d .
C21 C -0.7975(5) -0.5152(3) -0.5059(3) 0.0520(13) Uani 1 1 d .
H21 H -0.7535 -0.4634 -0.4814 0.062 Uiso 1 1 calc R
C3 C 0.4207(5) -0.1902(4) -0.0221(4) 0.0693(17) Uani 1 1 d .
H3 H 0.4401 -0.1333 -0.0023 0.083 Uiso 1 1 calc R
C4 C 0.4919(4) -0.3272(3) -0.0544(3) 0.0461(11) Uani 1 1 d .
C10 C 0.1546(5) -0.5564(3) -0.1507(3) 0.0505(12) Uani 1 1 d .
H10 H 0.0636 -0.5765 -0.1640 0.061 Uiso 1 1 calc R
C8 C 0.3865(6) -0.5866(3) -0.1344(3) 0.0583(14) Uani 1 1 d .
H8 H 0.4533 -0.6251 -0.1374 0.070 Uiso 1 1 calc R
C6 C 0.5627(5) -0.4679(4) -0.0854(3) 0.0572(14) Uani 1 1 d .
H6 H 0.6317 -0.5044 -0.0884 0.069 Uiso 1 1 calc R
C9 C 0.2535(7) -0.6149(3) -0.1550(3) 0.0626(15) Uani 1 1 d .
H9 H 0.2285 -0.6726 -0.1718 0.075 Uiso 1 1 calc R
C1A C 0.5229(5) -0.2407(4) -0.0251(3) 0.0633(15) Uani 1 1 d .
H1A H 0.6138 -0.2188 -0.0080 0.076 Uiso 1 1 calc R
H2 H -0.347(4) -0.193(3) -0.207(3) 0.060(16) Uiso 1 1 d D

loop_
_atom_site_aniso_label
_atom_site_aniso_U_11
_atom_site_aniso_U_22
_atom_site_aniso_U_33
_atom_site_aniso_U_23
_atom_site_aniso_U_13
_atom_site_aniso_U_12
Gd1 0.02189(11) 0.02497(11) 0.02124(11) 0.00076(7) 0.00928(8) -0.00009(7)
O8 0.0256(13) 0.0339(15) 0.0294(14) 0.0031(11) 0.0088(12) -0.0048(11)
C25 0.0237(18) 0.0288(19) 0.0235(19) 0.0016(15) 0.0079(16) -0.0023(14)
O9 0.0316(14) 0.0348(15) 0.0230(14) 0.0013(11) 0.0078(12) -0.0071(11)
O7 0.0442(17) 0.0458(17) 0.0275(15) 0.0047(12) 0.0161(13) -0.0077(13)
O3 0.0562(19) 0.0453(17) 0.0229(15) -0.0048(12) 0.0117(14) -0.0258(14)
N1 0.0266(17) 0.0338(18) 0.040(2) 0.0052(15) 0.0140(15) 0.0002(14)
C2 0.0241(18) 0.0272(18) 0.0249(19) -0.0001(15) 0.0128(16) 0.0020(14)
C26 0.0208(18) 0.034(2) 0.0226(19) 0.0041(16) 0.0032(15) -0.0033(15)
O5 0.0579(19) 0.0267(15) 0.0473(18) -0.0007(12) 0.0320(16) -0.0024(13)
O4 0.0392(15) 0.0321(15) 0.0394(16) 0.0014(12) 0.0255(13) -0.0004(11)
C27 0.030(2) 0.046(3) 0.024(2) 0.0027(17) 0.0097(17) 0.0009(17)
C23 0.032(2) 0.042(2) 0.024(2) 0.0000(17) 0.0100(17) -0.0024(18)
O6 0.0540(19) 0.0462(17) 0.0271(15) -0.0029(13) 0.0158(14) -0.0131(15)
C24 0.0276(19) 0.032(2) 0.026(2) -0.0030(16) 0.0078(16) -0.0028(16)
C12 0.0247(19) 0.042(2) 0.030(2) 0.0101(17) 0.0113(17) 0.0026(16)
N18 0.0368(19) 0.0364(19) 0.0362(19) -0.0012(15) 0.0185(16) 0.0059(15)
C11 0.030(2) 0.046(2) 0.027(2) 0.0072(17) 0.0165(17) 0.0109(17)
O1 0.0247(15) 0.0549(19) 0.050(2) -0.0101(15) 0.0024(14) 0.0003(14)
C15 0.031(2) 0.031(2) 0.046(3) -0.0006(17) 0.010(2) 0.0015(16)
C14 0.030(2) 0.028(2) 0.027(2) 0.0010(14) 0.0073(17) 0.0008(15)
C16 0.027(2) 0.042(2) 0.048(3) 0.001(2) 0.008(2) -0.0039(18)
C22 0.073(3) 0.050(3) 0.030(2) 0.005(2) 0.017(2) -0.025(2)
C13 0.030(2) 0.030(2) 0.025(2) 0.0019(15) 0.0053(17) -0.0004(16)
O2 0.064(2) 0.044(2) 0.090(3) -0.003(2) 0.019(2) -0.0076(19)
C20 0.039(2) 0.038(2) 0.023(2) -0.0021(16) 0.0108(18) -0.0113(17)
C1 0.040(3) 0.039(3) 0.074(4) -0.006(2) 0.019(2) -0.008(2)
C18 0.055(3) 0.036(2) 0.052(3) -0.014(2) 0.028(2) -0.009(2)
C19 0.034(2) 0.044(3) 0.053(3) -0.008(2) 0.020(2) -0.0029(18)
C17 0.045(2) 0.034(2) 0.024(2) -0.0035(16) 0.0129(19) -0.0177(18)
C5 0.025(2) 0.100(5) 0.052(3) 0.020(3) 0.019(2) 0.008(2)
C7 0.045(3) 0.056(3) 0.036(2) 0.011(2) 0.024(2) 0.022(2)
C21 0.079(3) 0.043(3) 0.030(2) -0.0030(19) 0.018(2) -0.027(2)
C3 0.040(3) 0.053(3) 0.105(5) -0.012(3) 0.020(3) -0.016(2)
C4 0.029(2) 0.066(3) 0.042(3) 0.019(2) 0.014(2) 0.003(2)
C10 0.050(3) 0.041(3) 0.063(3) -0.010(2) 0.027(3) 0.003(2)
C8 0.068(4) 0.064(4) 0.050(3) 0.006(2) 0.031(3) 0.034(3)
C6 0.034(3) 0.095(4) 0.049(3) 0.016(3) 0.024(2) 0.025(3)
C9 0.084(4) 0.043(3) 0.063(4) -0.007(2) 0.034(3) 0.019(3)
C1A 0.040(3) 0.065(3) 0.074(4) 0.008(3) 0.014(3) -0.021(3)

loop_
_atom_type_symbol
_atom_type_description
_atom_type_scat_dispersion_real
_atom_type_scat_dispersion_imag
_atom_type_scat_source
C C 0.0033 0.0016 'International Tables Vol C Tables 4.2.6.8 and 6.1.1.4'
H H 0.0000 0.0000 'International Tables Vol C Tables 4.2.6.8 and 6.1.1.4'
Gd Gd -0.1653 3.9035 'International Tables Vol C Tables 4.2.6.8 and 6.1.1.4'
N N 0.0061 0.0033 'International Tables Vol C Tables 4.2.6.8 and 6.1.1.4'
O O 0.0106 0.0060 'International Tables Vol C Tables 4.2.6.8 and 6.1.1.4'

loop_
_geom_angle_atom_site_label_1
_geom_angle_atom_site_label_2
_geom_angle_atom_site_label_3
_geom_angle
_geom_angle_site_symmetry_1
_geom_angle_site_symmetry_3
O9 Gd1 O1 80.78(10) 3_545 .
O9 Gd1 O8 68.11(8) 3_545 .
O1 Gd1 O8 133.29(10) . .
O9 Gd1 O4 131.58(9) 3_545 2_454
O1 Gd1 O4 75.79(10) . 2_454
O8 Gd1 O4 99.31(9) . 2_454
O9 Gd1 O7 75.69(9) 3_545 3_444
O1 Gd1 O7 71.35(10) . 3_444
O8 Gd1 O7 128.45(9) . 3_444
O4 Gd1 O7 132.24(9) 2_454 3_444
O9 Gd1 O6 128.76(9) 3_545 3_444
O1 Gd1 O6 79.83(11) . 3_444
O8 Gd1 O6 146.89(10) . 3_444
O4 Gd1 O6 87.89(9) 2_454 3_444
O7 Gd1 O6 53.20(9) 3_444 3_444
O9 Gd1 O5 79.92(9) 3_545 2_454
O1 Gd1 O5 72.82(11) . 2_454
O8 Gd1 O5 68.21(9) . 2_454
O4 Gd1 O5 52.92(9) 2_454 2_454
O7 Gd1 O5 139.18(10) 3_444 2_454
O6 Gd1 O5 136.24(10) 3_444 2_454
O9 Gd1 N18 83.86(10) 3_545 .
O1 Gd1 N18 140.34(11) . .
O8 Gd1 N18 71.25(10) . .
O4 Gd1 N18 138.23(10) 2_454 .
O7 Gd1 N18 69.48(10) 3_444 .
O6 Gd1 N18 81.86(11) 3_444 .
O5 Gd1 N18 139.43(10) 2_454 .
O9 Gd1 N1 135.05(9) 3_545 .
O1 Gd1 N1 143.90(11) . .
O8 Gd1 N1 72.49(9) . .
O4 Gd1 N1 74.95(10) 2_454 .
O7 Gd1 N1 115.60(10) 3_444 .
O6 Gd1 N1 78.43(10) 3_444 .
O5 Gd1 N1 104.83(10) 2_454 .
N18 Gd1 N1 63.35(10) . .
O9 Gd1 C26 105.79(10) 3_545 2_454
O1 Gd1 C26 72.21(10) . 2_454
O8 Gd1 C26 83.45(10) . 2_454
O4 Gd1 C26 26.46(10) 2_454 2_454
O7 Gd1 C26 142.74(10) 3_444 2_454
O6 Gd1 C26 112.43(11) 3_444 2_454
O5 Gd1 C26 26.46(10) 2_454 2_454
N18 Gd1 C26 147.43(10) . 2_454
N1 Gd1 C26 90.06(10) . 2_454
O9 Gd1 C27 102.09(10) 3_545 3_444
O1 Gd1 C27 72.93(11) . 3_444
O8 Gd1 C27 145.53(10) . 3_444
O4 Gd1 C27 110.37(10) 2_454 3_444
O7 Gd1 C27 26.54(10) 3_444 3_444
O6 Gd1 C27 26.69(10) 3_444 3_444
O5 Gd1 C27 144.86(11) 2_454 3_444
N18 Gd1 C27 74.93(11) . 3_444
N1 Gd1 C27 98.16(11) . 3_444
C26 Gd1 C27 130.47(11) 2_454 3_444
C2 O8 Gd1 116.5(2) . .
C20 C25 C24 118.8(3) . .
C20 C25 C26 122.2(3) . .
C24 C25 C26 119.0(3) . .
C2 O9 Gd1 119.0(2) . 3_545
C27 O7 Gd1 92.9(2) . 3_444
C20 O3 C17 116.4(3) . .
C1 N1 C12 116.9(4) . .
C1 N1 Gd1 123.7(3) . .
C12 N1 Gd1 119.4(3) . .
O9 C2 O8 126.3(3) . .
O9 C2 C2 117.1(4) . 3_545
O8 C2 C2 116.6(4) . 3_545
O5 C26 O4 122.7(3) . .
O5 C26 C25 116.7(3) . .
O4 C26 C25 120.6(3) . .
O5 C26 Gd1 62.4(2) . 2_444
O4 C26 Gd1 60.24(19) . 2_444
C25 C26 Gd1 178.2(3) . 2_444
C26 O5 Gd1 91.1(2) . 2_444
C26 O4 Gd1 93.3(2) . 2_444
O7 C27 O6 121.6(4) . .
O7 C27 C23 117.9(4) . .
O6 C27 C23 120.5(4) . .
O7 C27 Gd1 60.6(2) . 3_444
O6 C27 Gd1 61.2(2) . 3_444
C23 C27 Gd1 176.5(3) . 3_444
C22 C23 C24 118.5(4) . .
C22 C23 C27 119.6(4) . .
C24 C23 C27 121.9(4) . .
C27 O6 Gd1 92.2(2) . 3_444
C23 C24 C25 121.2(4) . .
C23 C24 H24 119.4 . .
C25 C24 H24 119.4 . .
N1 C12 C4 122.8(4) . .
N1 C12 C11 118.0(3) . .
C4 C12 C11 119.2(4) . .
C10 N18 C11 118.1(4) . .
C10 N18 Gd1 121.4(3) . .
C11 N18 Gd1 120.5(3) . .
N18 C11 C7 122.5(4) . .
N18 C11 C12 118.7(3) . .
C7 C11 C12 118.8(4) . .
C13 O1 Gd1 170.8(3) . .
C16 C15 C14 120.4(4) . .
C16 C15 H15 119.8 . .
C14 C15 H15 119.8 . .
C19 C14 C15 120.1(4) . .
C19 C14 C13 117.3(4) . .
C15 C14 C13 122.6(3) . .
C15 C16 C17 118.6(4) . .
C15 C16 H16 120.7 . .
C17 C16 H16 120.7 . .
C21 C22 C23 121.2(4) . .
C21 C22 H22 119.4 . .
C23 C22 H22 119.4 . .
O1 C13 O2 122.0(4) . .
O1 C13 C14 120.6(4) . .
O2 C13 C14 117.3(4) . .
C13 O2 H2 114(4) . .
O3 C20 C21 122.1(3) . .
O3 C20 C25 117.8(3) . .
C21 C20 C25 120.0(4) . .
N1 C1 C3 124.0(5) . .
N1 C1 H1 118.0 . .
C3 C1 H1 118.0 . .
C17 C18 C19 118.7(4) . .
C17 C18 H18 120.6 . .
C19 C18 H18 120.6 . .
C14 C19 C18 119.8(4) . .
C14 C19 H19 120.1 . .
C18 C19 H19 120.1 . .
C18 C17 C16 122.3(4) . .
C18 C17 O3 118.9(4) . .
C16 C17 O3 118.8(4) . .
C6 C5 C4 120.7(5) . .
C6 C5 H5 119.6 . .
C4 C5 H5 119.6 . .
C8 C7 C6 123.4(4) . .
C8 C7 C11 116.7(4) . .
C6 C7 C11 119.9(4) . .
C22 C21 C20 120.2(4) . .
C22 C21 H21 119.9 . .
C20 C21 H21 119.9 . .
C1A C3 C1 119.4(5) . .
C1A C3 H3 120.3 . .
C1 C3 H3 120.3 . .
C12 C4 C1A 117.3(4) . .
C12 C4 C5 119.8(5) . .
C1A C4 C5 122.8(5) . .
N18 C10 C9 122.9(5) . .
N18 C10 H10 118.5 . .
C9 C10 H10 118.5 . .
C9 C8 C7 120.8(4) . .
C9 C8 H8 119.6 . .
C7 C8 H8 119.6 . .
C5 C6 C7 121.5(4) . .
C5 C6 H6 119.2 . .
C7 C6 H6 119.2 . .
C8 C9 C10 118.9(5) . .
C8 C9 H9 120.6 . .
C10 C9 H9 120.6 . .
C3 C1A C4 119.5(5) . .
C3 C1A H1A 120.3 . .
C4 C1A H1A 120.3 . .

loop_
_geom_bond_atom_site_label_1
_geom_bond_atom_site_label_2
_geom_bond_distance
_geom_bond_site_symmetry_2
Gd1 O9 2.359(2) 3_545
Gd1 O1 2.381(3) .
Gd1 O8 2.432(2) .
Gd1 O4 2.445(2) 2_454
Gd1 O7 2.463(3) 3_444
Gd1 O6 2.476(3) 3_444
Gd1 O5 2.493(3) 2_454
Gd1 N18 2.576(3) .
Gd1 N1 2.609(3) .
Gd1 C26 2.811(4) 2_454
Gd1 C27 2.824(4) 3_444
O8 C2 1.253(4) .
C25 C20 1.389(5) .
C25 C24 1.399(5) .
C25 C26 1.509(5) .
O9 C2 1.246(4) .
O9 Gd1 2.359(2) 3_545
O7 C27 1.264(5) .
O7 Gd1 2.463(3) 3_444
O3 C20 1.368(5) .
O3 C17 1.409(4) .
N1 C1 1.321(5) .
N1 C12 1.353(5) .
C2 C2 1.555(7) 3_545
C26 O5 1.253(4) .
C26 O4 1.255(4) .
C26 Gd1 2.811(4) 2_444
O5 Gd1 2.493(3) 2_444
O4 Gd1 2.445(2) 2_444
C27 O6 1.270(5) .
C27 C23 1.488(5) .
C27 Gd1 2.824(4) 3_444
C23 C22 1.384(6) .
C23 C24 1.386(6) .
O6 Gd1 2.476(3) 3_444
C24 H24 0.9300 .
C12 C4 1.404(6) .
C12 C11 1.442(6) .
N18 C10 1.330(5) .
N18 C11 1.346(5) .
C11 C7 1.419(5) .
O1 C13 1.219(5) .
C15 C16 1.376(6) .
C15 C14 1.389(6) .
C15 H15 0.9300 .
C14 C19 1.379(5) .
C14 C13 1.494(5) .
C16 C17 1.376(6) .
C16 H16 0.9300 .
C22 C21 1.372(6) .
C22 H22 0.9300 .
C13 O2 1.332(5) .
O2 H2 0.869(19) .
C20 C21 1.386(5) .
C1 C3 1.392(6) .
C1 H1 0.9300 .
C18 C17 1.373(6) .
C18 C19 1.394(6) .
C18 H18 0.9300 .
C19 H19 0.9300 .
C5 C6 1.335(7) .
C5 C4 1.437(7) .
C5 H5 0.9300 .
C7 C8 1.389(7) .
C7 C6 1.413(7) .
C21 H21 0.9300 .
C3 C1A 1.335(7) .
C3 H3 0.9300 .
C4 C1A 1.409(7) .
C10 C9 1.393(7) .
C10 H10 0.9300 .
C8 C9 1.351(8) .
C8 H8 0.9300 .
C6 H6 0.9300 .
C9 H9 0.9300 .
C1A H1A 0.9300 .

loop_
_geom_torsion_atom_site_label_1
_geom_torsion_atom_site_label_2
_geom_torsion_atom_site_label_3
_geom_torsion_atom_site_label_4
_geom_torsion
_geom_torsion_site_symmetry_1
_geom_torsion_site_symmetry_4
O9 Gd1 O8 C2 -13.7(2) 3_545 .
O1 Gd1 O8 C2 38.3(3) . .
O4 Gd1 O8 C2 117.5(2) 2_454 .
O7 Gd1 O8 C2 -62.5(3) 3_444 .
O6 Gd1 O8 C2 -141.9(2) 3_444 .
O5 Gd1 O8 C2 73.9(2) 2_454 .
N18 Gd1 O8 C2 -104.5(3) . .
N1 Gd1 O8 C2 -171.6(3) . .
C26 Gd1 O8 C2 96.3(3) 2_454 .
C27 Gd1 O8 C2 -92.9(3) 3_444 .
O9 Gd1 N1 C1 -130.1(3) 3_545 .
O1 Gd1 N1 C1 41.4(4) . .
O8 Gd1 N1 C1 -100.5(4) . .
O4 Gd1 N1 C1 4.6(4) 2_454 .
O7 Gd1 N1 C1 134.6(4) 3_444 .
O6 Gd1 N1 C1 95.5(4) 3_444 .
O5 Gd1 N1 C1 -39.6(4) 2_454 .
N18 Gd1 N1 C1 -177.9(4) . .
C26 Gd1 N1 C1 -17.4(4) 2_454 .
C27 Gd1 N1 C1 113.6(4) 3_444 .
O9 Gd1 N1 C12 50.3(3) 3_545 .
O1 Gd1 N1 C12 -138.2(3) . .
O8 Gd1 N1 C12 79.9(3) . .
O4 Gd1 N1 C12 -175.0(3) 2_454 .
O7 Gd1 N1 C12 -45.0(3) 3_444 .
O6 Gd1 N1 C12 -84.1(3) 3_444 .
O5 Gd1 N1 C12 140.8(3) 2_454 .
N18 Gd1 N1 C12 2.5(3) . .
C26 Gd1 N1 C12 163.0(3) 2_454 .
C27 Gd1 N1 C12 -66.0(3) 3_444 .
Gd1 O9 C2 O8 -166.7(3) 3_545 .
Gd1 O9 C2 C2 12.6(5) 3_545 3_545
Gd1 O8 C2 O9 -167.9(3) . .
Gd1 O8 C2 C2 12.8(5) . 3_545
C20 C25 C26 O5 -138.9(4) . .
C24 C25 C26 O5 41.7(5) . .
C20 C25 C26 O4 43.7(5) . .
C24 C25 C26 O4 -135.7(4) . .
C20 C25 C26 Gd1 160(9) . 2_444
C24 C25 C26 Gd1 -19(9) . 2_444
O4 C26 O5 Gd1 -0.9(4) . 2_444
C25 C26 O5 Gd1 -178.3(3) . 2_444
O5 C26 O4 Gd1 0.9(4) . 2_444
C25 C26 O4 Gd1 178.2(3) . 2_444
Gd1 O7 C27 O6 -3.9(4) 3_444 .
Gd1 O7 C27 C23 176.4(3) 3_444 .
O7 C27 C23 C22 2.2(6) . .
O6 C27 C23 C22 -177.5(4) . .
Gd1 C27 C23 C22 65(5) 3_444 .
O7 C27 C23 C24 -178.7(4) . .
O6 C27 C23 C24 1.5(6) . .
Gd1 C27 C23 C24 -116(5) 3_444 .
O7 C27 O6 Gd1 3.9(4) . 3_444
C23 C27 O6 Gd1 -176.4(3) . 3_444
C22 C23 C24 C25 -0.9(6) . .
C27 C23 C24 C25 -179.9(4) . .
C20 C25 C24 C23 -1.1(6) . .
C26 C25 C24 C23 178.3(3) . .
C1 N1 C12 C4 -0.6(6) . .
Gd1 N1 C12 C4 179.0(3) . .
C1 N1 C12 C11 178.2(4) . .
Gd1 N1 C12 C11 -2.2(5) . .
O9 Gd1 N18 C10 29.1(3) 3_545 .
O1 Gd1 N18 C10 -38.4(4) . .
O8 Gd1 N18 C10 98.1(3) . .
O4 Gd1 N18 C10 -179.0(3) 2_454 .
O7 Gd1 N18 C10 -47.9(3) 3_444 .
O6 Gd1 N18 C10 -101.5(3) 3_444 .
O5 Gd1 N18 C10 95.8(4) 2_454 .
N1 Gd1 N18 C10 177.4(4) . .
C26 Gd1 N18 C10 139.0(3) 2_454 .
C27 Gd1 N18 C10 -75.2(3) 3_444 .
O9 Gd1 N18 C11 -151.1(3) 3_545 .
O1 Gd1 N18 C11 141.4(3) . .
O8 Gd1 N18 C11 -82.2(3) . .
O4 Gd1 N18 C11 0.7(4) 2_454 .
O7 Gd1 N18 C11 131.9(3) 3_444 .
O6 Gd1 N18 C11 78.3(3) 3_444 .
O5 Gd1 N18 C11 -84.4(3) 2_454 .
N1 Gd1 N18 C11 -2.8(3) . .
C26 Gd1 N18 C11 -41.2(4) 2_454 .
C27 Gd1 N18 C11 104.6(3) 3_444 .
C10 N18 C11 C7 1.5(6) . .
Gd1 N18 C11 C7 -178.3(3) . .
C10 N18 C11 C12 -177.2(4) . .
Gd1 N18 C11 C12 3.0(5) . .
N1 C12 C11 N18 -0.5(6) . .
C4 C12 C11 N18 178.3(4) . .
N1 C12 C11 C7 -179.2(4) . .
C4 C12 C11 C7 -0.4(6) . .
O9 Gd1 O1 C13 73.5(18) 3_545 .
O8 Gd1 O1 C13 25.7(19) . .
O4 Gd1 O1 C13 -63.8(18) 2_454 .
O7 Gd1 O1 C13 151.4(19) 3_444 .
O6 Gd1 O1 C13 -154.2(19) 3_444 .
O5 Gd1 O1 C13 -8.7(18) 2_454 .
N18 Gd1 O1 C13 142.1(18) . .
N1 Gd1 O1 C13 -100.5(18) . .
C26 Gd1 O1 C13 -36.5(18) 2_454 .
C27 Gd1 O1 C13 179(100) 3_444 .
C16 C15 C14 C19 -1.6(7) . .
C16 C15 C14 C13 179.6(4) . .
C14 C15 C16 C17 -1.0(7) . .
C24 C23 C22 C21 2.3(7) . .
C27 C23 C22 C21 -178.6(5) . .
Gd1 O1 C13 O2 72(2) . .
Gd1 O1 C13 C14 -109.1(18) . .
C19 C14 C13 O1 -18.9(6) . .
C15 C14 C13 O1 159.9(4) . .
C19 C14 C13 O2 160.3(4) . .
C15 C14 C13 O2 -20.9(6) . .
C17 O3 C20 C21 -14.7(6) . .
C17 O3 C20 C25 162.2(4) . .
C24 C25 C20 O3 -175.2(3) . .
C26 C25 C20 O3 5.4(6) . .
C24 C25 C20 C21 1.8(6) . .
C26 C25 C20 C21 -177.6(4) . .
C12 N1 C1 C3 -0.6(7) . .
Gd1 N1 C1 C3 179.8(4) . .
C15 C14 C19 C18 2.2(7) . .
C13 C14 C19 C18 -178.9(4) . .
C17 C18 C19 C14 -0.3(7) . .
C19 C18 C17 C16 -2.4(7) . .
C19 C18 C17 O3 179.7(4) . .
C15 C16 C17 C18 3.0(7) . .
C15 C16 C17 O3 -179.0(4) . .
C20 O3 C17 C18 -75.9(5) . .
C20 O3 C17 C16 106.1(4) . .
N18 C11 C7 C8 0.0(6) . .
C12 C11 C7 C8 178.7(4) . .
N18 C11 C7 C6 -179.9(4) . .
C12 C11 C7 C6 -1.3(6) . .
C23 C22 C21 C20 -1.7(8) . .
O3 C20 C21 C22 176.4(5) . .
C25 C20 C21 C22 -0.4(7) . .
N1 C1 C3 C1A 1.3(9) . .
N1 C12 C4 C1A 0.9(6) . .
C11 C12 C4 C1A -177.8(4) . .
N1 C12 C4 C5 -179.7(4) . .
C11 C12 C4 C5 1.6(6) . .
C6 C5 C4 C12 -1.0(7) . .
C6 C5 C4 C1A 178.3(5) . .
C11 N18 C10 C9 -2.1(7) . .
Gd1 N18 C10 C9 177.7(4) . .
C6 C7 C8 C9 179.0(5) . .
C11 C7 C8 C9 -1.0(7) . .
C4 C5 C6 C7 -0.7(8) . .
C8 C7 C6 C5 -178.1(5) . .
C11 C7 C6 C5 1.8(7) . .
C7 C8 C9 C10 0.4(8) . .
N18 C10 C9 C8 1.2(8) . .
C1 C3 C1A C4 -0.9(9) . .
C12 C4 C1A C3 -0.2(8) . .
C5 C4 C1A C3 -179.5(5) . .
